data_7160454
loop_
_publ_author_name
'Mondal, Nurabul'
'Kumari, Vidya'
'Ali, Danish'
'Choudhury, Lokman H.'

_publ_section_title
;
 Synthesis of indole-linked &#x3b2;-cyano-enones: a pathway to
 indolyl-2-pyrrolones.
;
_journal_issue 16
_journal_name_full 'Organic &amp; biomolecular chemistry'
_journal_page_first 3913
_journal_page_last 3924
_journal_paper_doi 10.1039/d5ob00328h
_journal_volume 23
_journal_year 2025
_chemical_formula_moiety 'C20 H13 N3 O [+ solvent]'
_chemical_formula_sum 'C20 H13 N3 O'
_chemical_formula_weight 311.33
_space_group_crystal_system monoclinic
_space_group_IT_number 14
_space_group_name_Hall '-P 2yn'
_space_group_name_H-M_alt 'P 1 21/n 1'
_atom_sites_solution_hydrogens mixed
_audit_creation_method SHELXL-2018/3
_audit_update_record
;
2024-08-06 deposited with the CCDC.	2025-03-19 downloaded from the CCDC.
;
_cell_angle_alpha 90
_cell_angle_beta 95.905(2)
_cell_angle_gamma 90
_cell_formula_units_Z 4
_cell_length_a 13.5858(8)
_cell_length_b 7.0142(4)
_cell_length_c 19.7041(11)
_cell_measurement_reflns_used 9890
_cell_measurement_temperature 296(2)
_cell_measurement_theta_max 29.86
_cell_measurement_theta_min 3.01
_cell_volume 1867.71(19)
_computing_cell_refinement 'APEX3/SAINT (Bruker, 2016)'
_computing_data_collection 'APEX3 (Bruker, 2016)'
_computing_data_reduction 'SAINT/XPREP (Bruker, 2016)'
_computing_structure_refinement 'SHELXL-2018/3 (Sheldrick, 2018)'
_computing_structure_solution 'SHELXT-2018/2 (Sheldrick, 2018)'
_diffrn_ambient_temperature 296(2)
_diffrn_measured_fraction_theta_full 0.998
_diffrn_measured_fraction_theta_max 0.998
_diffrn_measurement_device_type 'Bruker D8 VENTURE diffractometer with PHOTON II detector'
_diffrn_measurement_method '\w and \f scan'
_diffrn_radiation_monochromator graphite
_diffrn_radiation_source 'fine-focus sealed tube'
_diffrn_radiation_type MoK\a
_diffrn_radiation_wavelength 0.71073
_diffrn_reflns_av_R_equivalents 0.0734
_diffrn_reflns_av_unetI/netI 0.0272
_diffrn_reflns_Laue_measured_fraction_full 0.998
_diffrn_reflns_Laue_measured_fraction_max 0.998
_diffrn_reflns_limit_h_max 16
_diffrn_reflns_limit_h_min -16
_diffrn_reflns_limit_k_max 8
_diffrn_reflns_limit_k_min -8
_diffrn_reflns_limit_l_max 23
_diffrn_reflns_limit_l_min -23
_diffrn_reflns_number 49056
_diffrn_reflns_point_group_measured_fraction_full 0.998
_diffrn_reflns_point_group_measured_fraction_max 0.998
_diffrn_reflns_theta_full 24.998
_diffrn_reflns_theta_max 24.998
_diffrn_reflns_theta_min 3.272
_exptl_absorpt_coefficient_mu 0.071
_exptl_absorpt_correction_T_max 0.9602
_exptl_absorpt_correction_T_min 0.6988
_exptl_absorpt_correction_type multi-scan
_exptl_absorpt_process_details 'SADABS (Bruker, 2016)'
_exptl_crystal_colour orange
_exptl_crystal_density_diffrn 1.107
_exptl_crystal_description block
_exptl_crystal_F_000 648
_exptl_crystal_size_max 0.184
_exptl_crystal_size_mid 0.128
_exptl_crystal_size_min 0.075
_refine_diff_density_max 0.235
_refine_diff_density_min -0.221
_refine_diff_density_rms 0.041
_refine_ls_extinction_method none
_refine_ls_goodness_of_fit_ref 1.054
_refine_ls_hydrogen_treatment mixed
_refine_ls_matrix_type full
_refine_ls_number_parameters 221
_refine_ls_number_reflns 3285
_refine_ls_number_restraints 0
_refine_ls_restrained_S_all 1.054
_refine_ls_R_factor_all 0.0763
_refine_ls_R_factor_gt 0.0614
_refine_ls_shift/su_max 0.000
_refine_ls_shift/su_mean 0.000
_refine_ls_structure_factor_coef Fsqd
_refine_ls_weighting_details 'w=1/[\s^2^(Fo^2^)+(0.0931P)^2^+0.6535P] where P=(Fo^2^+2Fc^2^)/3'
_refine_ls_weighting_scheme calc
_refine_ls_wR_factor_gt 0.1670
_refine_ls_wR_factor_ref 0.1784
_reflns_Friedel_coverage 0.000
_reflns_number_gt 2633
_reflns_number_total 3285
_reflns_threshold_expression 'I > 2\s(I)'
_cod_data_source_file d5ob00328h2.cif
_cod_data_source_block NM32
_cod_depositor_comments 'Adding full bibliography for 7160452--7160454.cif.'
_cod_original_sg_symbol_H-M 'P 21/n'
_cod_database_code 7160454
_shelx_shelxl_version_number 2018/3
_shelx_space_group_comment
;
The symmetry employed for this shelxl refinement is uniquely defined
by the following loop, which should always be used as a source of
symmetry information in preference to the above space-group names.
They are only intended as comments.
;
_shelx_estimated_absorpt_t_min 0.987
_shelx_estimated_absorpt_t_max 0.995

loop_
_space_group_symop_operation_xyz
'x, y, z'
'-x+1/2, y+1/2, -z+1/2'
'-x, -y, -z'
'x-1/2, -y-1/2, z-1/2'

loop_
_atom_site_label
_atom_site_type_symbol
_atom_site_fract_x
_atom_site_fract_y
_atom_site_fract_z
_atom_site_U_iso_or_equiv
_atom_site_adp_type
_atom_site_occupancy
_atom_site_site_symmetry_order
_atom_site_calc_flag
_atom_site_refinement_flags_posn
_atom_site_refinement_flags_adp
_atom_site_refinement_flags_occupancy
_atom_site_disorder_assembly
_atom_site_disorder_group
C1 C 0.7721(2) 0.4536(5) 0.34778(16) 0.0888(9) Uani 1 1 d . . . . .
H1 H 0.743307 0.569920 0.356844 0.107 Uiso 1 1 calc R U . . .
C2 C 0.8550(3) 0.4495(8) 0.3112(2) 0.1232(15) Uani 1 1 d . . . . .
H2 H 0.880524 0.562487 0.295586 0.148 Uiso 1 1 calc R U . . .
C3 C 0.8975(3) 0.2831(10) 0.2987(2) 0.1362(19) Uani 1 1 d . . . . .
H3 H 0.952672 0.280300 0.274468 0.163 Uiso 1 1 calc R U . . .
C4 C 0.8602(4) 0.1186(9) 0.3214(3) 0.146(2) Uani 1 1 d . . . . .
H4 H 0.890468 0.003603 0.312534 0.175 Uiso 1 1 calc R U . . .
C5 C 0.7779(3) 0.1180(6) 0.3576(2) 0.1056(12) Uani 1 1 d . . . . .
H5 H 0.753231 0.004178 0.373149 0.127 Uiso 1 1 calc R U . . .
C6 C 0.73328(18) 0.2901(4) 0.37018(13) 0.0619(7) Uani 1 1 d . . . . .
C7 C 0.64593(17) 0.2875(3) 0.40878(12) 0.0519(6) Uani 1 1 d . . . . .
C8 C 0.59717(15) 0.4769(3) 0.42201(10) 0.0443(5) Uani 1 1 d . . . . .
C9 C 0.52410(15) 0.5315(3) 0.37233(10) 0.0461(5) Uani 1 1 d . . . . .
C10 C 0.49965(17) 0.4121(3) 0.31386(12) 0.0544(6) Uani 1 1 d . . . . .
C11 C 0.46926(17) 0.7038(3) 0.37272(11) 0.0501(5) Uani 1 1 d . . . . .
C12 C 0.63110(15) 0.5742(3) 0.48367(10) 0.0430(5) Uani 1 1 d . . . . .
C13 C 0.59881(15) 0.7508(3) 0.50471(11) 0.0465(5) Uani 1 1 d . . . . .
H13 H 0.550913 0.825302 0.480194 0.056 Uiso 1 1 calc R U . . .
C14 C 0.71269(15) 0.6554(3) 0.58686(11) 0.0474(5) Uani 1 1 d . . . . .
C15 C 0.77623(17) 0.6517(4) 0.64759(12) 0.0582(6) Uani 1 1 d . . . . .
C16 C 0.83411(19) 0.4897(4) 0.65682(13) 0.0675(7) Uani 1 1 d . . . . .
H16 H 0.878292 0.479114 0.695939 0.081 Uiso 1 1 calc R U . . .
C17 C 0.8283(2) 0.3429(4) 0.60964(14) 0.0705(8) Uani 1 1 d . . . . .
H17 H 0.867992 0.235860 0.618438 0.085 Uiso 1 1 calc R U . . .
C18 C 0.76553(18) 0.3501(4) 0.54992(13) 0.0599(6) Uani 1 1 d . . . . .
H18 H 0.763262 0.250511 0.518649 0.072 Uiso 1 1 calc R U . . .
C19 C 0.70544(15) 0.5110(3) 0.53762(10) 0.0466(5) Uani 1 1 d . . . . .
C20 C 0.7803(2) 0.8130(5) 0.69773(14) 0.0832(9) Uani 1 1 d . . . . .
H20A H 0.734170 0.910109 0.681199 0.125 Uiso 1 1 calc R U . . .
H20B H 0.763469 0.766756 0.740914 0.125 Uiso 1 1 calc R U . . .
H20C H 0.845956 0.865286 0.703184 0.125 Uiso 1 1 calc R U . . .
N1 N 0.64616(14) 0.7981(3) 0.56490(10) 0.0516(5) Uani 1 1 d . . . . .
N2 N 0.42632(17) 0.8441(3) 0.37192(11) 0.0684(6) Uani 1 1 d . . . . .
N3 N 0.48098(18) 0.3173(4) 0.26724(12) 0.0795(7) Uani 1 1 d . . . . .
O1 O 0.61101(14) 0.1431(2) 0.42988(11) 0.0758(6) Uani 1 1 d . . . . .
H1A H 0.635(2) 0.905(4) 0.5900(14) 0.075(8) Uiso 1 1 d . . . . .

loop_
_atom_site_aniso_label
_atom_site_aniso_U_11
_atom_site_aniso_U_22
_atom_site_aniso_U_33
_atom_site_aniso_U_23
_atom_site_aniso_U_13
_atom_site_aniso_U_12
C1 0.0755(19) 0.098(2) 0.098(2) -0.0057(19) 0.0338(17) -0.0034(17)
C2 0.092(3) 0.163(4) 0.123(3) -0.011(3) 0.054(2) -0.018(3)
C3 0.081(3) 0.216(6) 0.119(3) -0.051(4) 0.046(2) 0.006(3)
C4 0.117(4) 0.166(5) 0.163(4) -0.060(4) 0.056(3) 0.038(3)
C5 0.098(2) 0.098(3) 0.125(3) -0.035(2) 0.033(2) 0.021(2)
C6 0.0558(14) 0.0705(17) 0.0591(14) -0.0154(13) 0.0052(11) 0.0053(12)
C7 0.0533(13) 0.0461(13) 0.0553(13) -0.0042(10) 0.0004(10) -0.0015(10)
C8 0.0436(11) 0.0418(11) 0.0488(11) 0.0013(9) 0.0109(9) -0.0041(9)
C9 0.0488(12) 0.0439(12) 0.0454(11) -0.0014(9) 0.0038(9) -0.0033(9)
C10 0.0527(13) 0.0537(13) 0.0564(13) -0.0043(11) 0.0031(10) -0.0058(11)
C11 0.0514(12) 0.0515(14) 0.0454(12) -0.0018(10) -0.0047(10) -0.0006(11)
C12 0.0420(11) 0.0431(11) 0.0443(11) 0.0043(9) 0.0063(9) 0.0022(9)
C13 0.0471(12) 0.0435(12) 0.0474(12) 0.0035(9) -0.0029(9) 0.0040(9)
C14 0.0452(11) 0.0498(12) 0.0472(11) 0.0080(10) 0.0044(9) 0.0036(10)
C15 0.0510(13) 0.0725(16) 0.0498(13) 0.0091(11) -0.0010(10) 0.0015(12)
C16 0.0574(14) 0.089(2) 0.0541(14) 0.0182(14) -0.0056(11) 0.0099(14)
C17 0.0643(16) 0.0758(18) 0.0703(17) 0.0188(14) 0.0016(13) 0.0256(14)
C18 0.0588(14) 0.0577(15) 0.0633(14) 0.0078(11) 0.0073(11) 0.0183(12)
C19 0.0441(11) 0.0482(12) 0.0480(11) 0.0091(10) 0.0074(9) 0.0039(9)
C20 0.087(2) 0.096(2) 0.0600(16) -0.0120(15) -0.0200(14) 0.0030(17)
N1 0.0571(11) 0.0476(11) 0.0479(10) -0.0035(9) -0.0044(8) 0.0065(9)
N2 0.0719(14) 0.0605(14) 0.0683(14) -0.0054(10) -0.0141(11) 0.0110(11)
N3 0.0822(16) 0.0834(17) 0.0711(15) -0.0259(13) -0.0015(12) -0.0129(13)
O1 0.0792(12) 0.0457(10) 0.1039(15) 0.0067(9) 0.0160(11) 0.0004(9)

loop_
_atom_type_symbol
_atom_type_description
_atom_type_scat_dispersion_real
_atom_type_scat_dispersion_imag
_atom_type_scat_source
C C 0.0033 0.0016 'International Tables Vol C Tables 4.2.6.8 and 6.1.1.4'
H H 0.0000 0.0000 'International Tables Vol C Tables 4.2.6.8 and 6.1.1.4'
N N 0.0061 0.0033 'International Tables Vol C Tables 4.2.6.8 and 6.1.1.4'
O O 0.0106 0.0060 'International Tables Vol C Tables 4.2.6.8 and 6.1.1.4'

loop_
_geom_angle_atom_site_label_1
_geom_angle_atom_site_label_2
_geom_angle_atom_site_label_3
_geom_angle
_geom_angle_site_symmetry_1
_geom_angle_site_symmetry_3
_geom_angle_publ_flag
C6 C1 C2 120.8(4) . . ?
C6 C1 H1 119.6 . . ?
C2 C1 H1 119.6 . . ?
C3 C2 C1 119.9(4) . . ?
C3 C2 H2 120.0 . . ?
C1 C2 H2 120.0 . . ?
C2 C3 C4 120.0(4) . . ?
C2 C3 H3 120.0 . . ?
C4 C3 H3 120.0 . . ?
C3 C4 C5 121.4(4) . . ?
C3 C4 H4 119.3 . . ?
C5 C4 H4 119.3 . . ?
C6 C5 C4 118.7(4) . . ?
C6 C5 H5 120.6 . . ?
C4 C5 H5 120.6 . . ?
C1 C6 C5 119.1(3) . . ?
C1 C6 C7 122.6(2) . . ?
C5 C6 C7 118.2(3) . . ?
O1 C7 C6 123.5(2) . . ?
O1 C7 C8 118.7(2) . . ?
C6 C7 C8 117.8(2) . . ?
C9 C8 C12 128.2(2) . . ?
C9 C8 C7 114.64(18) . . ?
C12 C8 C7 117.12(18) . . ?
C8 C9 C11 125.01(19) . . ?
C8 C9 C10 120.0(2) . . ?
C11 C9 C10 115.00(19) . . ?
N3 C10 C9 179.4(3) . . ?
N2 C11 C9 178.5(3) . . ?
C13 C12 C8 126.51(18) . . ?
C13 C12 C19 105.65(17) . . ?
C8 C12 C19 127.85(19) . . ?
N1 C13 C12 110.42(18) . . ?
N1 C13 H13 124.8 . . ?
C12 C13 H13 124.8 . . ?
N1 C14 C19 108.00(18) . . ?
N1 C14 C15 127.1(2) . . ?
C19 C14 C15 124.9(2) . . ?
C16 C15 C14 114.8(2) . . ?
C16 C15 C20 123.4(2) . . ?
C14 C15 C20 121.8(2) . . ?
C15 C16 C17 122.1(2) . . ?
C15 C16 H16 119.0 . . ?
C17 C16 H16 119.0 . . ?
C18 C17 C16 122.1(2) . . ?
C18 C17 H17 118.9 . . ?
C16 C17 H17 118.9 . . ?
C17 C18 C19 118.4(2) . . ?
C17 C18 H18 120.8 . . ?
C19 C18 H18 120.8 . . ?
C14 C19 C18 117.7(2) . . ?
C14 C19 C12 106.22(18) . . ?
C18 C19 C12 136.0(2) . . ?
C15 C20 H20A 109.5 . . ?
C15 C20 H20B 109.5 . . ?
H20A C20 H20B 109.5 . . ?
C15 C20 H20C 109.5 . . ?
H20A C20 H20C 109.5 . . ?
H20B C20 H20C 109.5 . . ?
C13 N1 C14 109.71(19) . . ?
C13 N1 H1A 126.5(17) . . ?
C14 N1 H1A 123.7(17) . . ?

loop_
_geom_bond_atom_site_label_1
_geom_bond_atom_site_label_2
_geom_bond_distance
_geom_bond_site_symmetry_2
_geom_bond_publ_flag
C1 C6 1.355(4) . ?
C1 C2 1.398(5) . ?
C1 H1 0.9300 . ?
C2 C3 1.336(7) . ?
C2 H2 0.9300 . ?
C3 C4 1.355(7) . ?
C3 H3 0.9300 . ?
C4 C5 1.386(6) . ?
C4 H4 0.9300 . ?
C5 C6 1.385(4) . ?
C5 H5 0.9300 . ?
C6 C7 1.474(3) . ?
C7 O1 1.210(3) . ?
C7 C8 1.519(3) . ?
C8 C9 1.375(3) . ?
C8 C12 1.428(3) . ?
C9 C11 1.421(3) . ?
C9 C10 1.435(3) . ?
C10 N3 1.142(3) . ?
C11 N2 1.143(3) . ?
C12 C13 1.391(3) . ?
C12 C19 1.458(3) . ?
C13 N1 1.332(3) . ?
C13 H13 0.9300 . ?
C14 N1 1.388(3) . ?
C14 C19 1.399(3) . ?
C14 C15 1.402(3) . ?
C15 C16 1.383(4) . ?
C15 C20 1.499(4) . ?
C16 C17 1.384(4) . ?
C16 H16 0.9300 . ?
C17 C18 1.382(4) . ?
C17 H17 0.9300 . ?
C18 C19 1.399(3) . ?
C18 H18 0.9300 . ?
C20 H20A 0.9600 . ?
C20 H20B 0.9600 . ?
C20 H20C 0.9600 . ?
N1 H1A 0.92(3) . ?

loop_
_geom_hbond_atom_site_label_D
_geom_hbond_atom_site_label_H
_geom_hbond_atom_site_label_A
_geom_hbond_distance_DH
_geom_hbond_distance_HA
_geom_hbond_distance_DA
_geom_hbond_angle_DHA
_geom_hbond_site_symmetry_A
_geom_hbond_publ_flag
C13 H13 N2 0.93 2.59 3.392(3) 145.1 . yes
C13 H13 O1 0.93 2.60 3.134(3) 116.6 1_565 yes
N1 H1A N2 0.92(3) 2.12(3) 3.012(3) 164(2) 3_676 yes

loop_
_geom_torsion_atom_site_label_1
_geom_torsion_atom_site_label_2
_geom_torsion_atom_site_label_3
_geom_torsion_atom_site_label_4
_geom_torsion
_geom_torsion_site_symmetry_1
_geom_torsion_site_symmetry_2
_geom_torsion_site_symmetry_3
_geom_torsion_site_symmetry_4
_geom_torsion_publ_flag
C6 C1 C2 C3 -0.8(6) . . . . ?
C1 C2 C3 C4 0.1(7) . . . . ?
C2 C3 C4 C5 0.1(8) . . . . ?
C3 C4 C5 C6 0.4(7) . . . . ?
C2 C1 C6 C5 1.3(5) . . . . ?
C2 C1 C6 C7 -179.9(3) . . . . ?
C4 C5 C6 C1 -1.1(5) . . . . ?
C4 C5 C6 C7 -179.9(3) . . . . ?
C1 C6 C7 O1 -179.1(3) . . . . ?
C5 C6 C7 O1 -0.2(4) . . . . ?
C1 C6 C7 C8 1.4(4) . . . . ?
C5 C6 C7 C8 -179.7(2) . . . . ?
O1 C7 C8 C9 -89.8(3) . . . . ?
C6 C7 C8 C9 89.7(2) . . . . ?
O1 C7 C8 C12 89.5(3) . . . . ?
C6 C7 C8 C12 -91.0(2) . . . . ?
C12 C8 C9 C11 2.0(4) . . . . ?
C7 C8 C9 C11 -178.8(2) . . . . ?
C12 C8 C9 C10 -179.3(2) . . . . ?
C7 C8 C9 C10 -0.1(3) . . . . ?
C9 C8 C12 C13 -2.8(3) . . . . ?
C7 C8 C12 C13 178.0(2) . . . . ?
C9 C8 C12 C19 176.8(2) . . . . ?
C7 C8 C12 C19 -2.3(3) . . . . ?
C8 C12 C13 N1 179.8(2) . . . . ?
C19 C12 C13 N1 0.1(2) . . . . ?
N1 C14 C15 C16 179.3(2) . . . . ?
C19 C14 C15 C16 -0.1(3) . . . . ?
N1 C14 C15 C20 -1.0(4) . . . . ?
C19 C14 C15 C20 179.5(2) . . . . ?
C14 C15 C16 C17 -0.6(4) . . . . ?
C20 C15 C16 C17 179.8(3) . . . . ?
C15 C16 C17 C18 1.0(4) . . . . ?
C16 C17 C18 C19 -0.7(4) . . . . ?
N1 C14 C19 C18 -179.1(2) . . . . ?
C15 C14 C19 C18 0.4(3) . . . . ?
N1 C14 C19 C12 0.5(2) . . . . ?
C15 C14 C19 C12 -180.0(2) . . . . ?
C17 C18 C19 C14 0.0(3) . . . . ?
C17 C18 C19 C12 -179.5(2) . . . . ?
C13 C12 C19 C14 -0.4(2) . . . . ?
C8 C12 C19 C14 179.90(19) . . . . ?
C13 C12 C19 C18 179.1(3) . . . . ?
C8 C12 C19 C18 -0.6(4) . . . . ?
C12 C13 N1 C14 0.2(3) . . . . ?
C19 C14 N1 C13 -0.5(2) . . . . ?
C15 C14 N1 C13 -180.0(2) . . . . ?
